data_4064242
loop_
_publ_author_name
'Shima, Takanori'
'Nishiura, Masayoshi'
'Hou, Zhaomin'

_publ_section_title
;
 Tetra-, Penta-, and Hexanuclear Yttrium Hydride Clusters from
 Half-Sandwich Bis(aminobenzyl) Complexes Containing Various
 Cyclopentadienyl Ligands
;
_journal_issue 9
_journal_name_full Organometallics
_journal_page_first 2513
_journal_paper_doi 10.1021/om1012055
_journal_volume 30
_journal_year 2011
_chemical_formula_sum 'C66 H129 O Si5 Y5'
_chemical_formula_weight 1523.69
_chemical_name_systematic
; 
 ? 
;
_space_group_IT_number 15
_symmetry_cell_setting monoclinic
_symmetry_space_group_name_Hall '-C 2yc'
_symmetry_space_group_name_H-M 'C 1 2/c 1'
_atom_sites_solution_hydrogens geom
_atom_sites_solution_primary direct
_atom_sites_solution_secondary difmap
_audit_creation_method SHELXL-97
_cell_angle_alpha 90.00
_cell_angle_beta 104.887(3)
_cell_angle_gamma 90.00
_cell_formula_units_Z 8
_cell_length_a 22.478(4)
_cell_length_b 17.705(3)
_cell_length_c 41.032(6)
_cell_measurement_reflns_used 48463
_cell_measurement_temperature 163(2)
_cell_measurement_theta_max 27.56
_cell_measurement_theta_min 1.48
_cell_volume 15782(5)
_computing_cell_refinement 'Bruker SMART'
_computing_data_collection 'Bruker SMART'
_computing_data_reduction 'Bruker SAINT'
_computing_molecular_graphics 'ORTEP-III (Farrugia, 1997)'
_computing_publication_material 'Bruker SHELXTL'
_computing_structure_refinement 'SHELXL-97 (Sheldrick, 1997)'
_computing_structure_solution 'SHELXS-97 (Sheldrick, 1990)'
_diffrn_ambient_temperature 163(2)
_diffrn_measured_fraction_theta_full 0.975
_diffrn_measured_fraction_theta_max 0.975
_diffrn_measurement_device_type 'CCD area detector'
_diffrn_measurement_method 'phi and omega scans'
_diffrn_radiation_monochromator graphite
_diffrn_radiation_source 'fine-focus sealed tube'
_diffrn_radiation_type MoK\a
_diffrn_radiation_wavelength 0.71073
_diffrn_reflns_av_R_equivalents 0.1819
_diffrn_reflns_av_sigmaI/netI 0.5166
_diffrn_reflns_limit_h_max 14
_diffrn_reflns_limit_h_min -28
_diffrn_reflns_limit_k_max 23
_diffrn_reflns_limit_k_min -22
_diffrn_reflns_limit_l_max 53
_diffrn_reflns_limit_l_min -53
_diffrn_reflns_number 48463
_diffrn_reflns_theta_full 27.56
_diffrn_reflns_theta_max 27.56
_diffrn_reflns_theta_min 1.48
_exptl_absorpt_coefficient_mu 3.747
_exptl_absorpt_correction_T_max 0.7057
_exptl_absorpt_correction_T_min 0.5211
_exptl_absorpt_correction_type empirical
_exptl_absorpt_process_details 'Bruker SADABS'
_exptl_crystal_colour colorless
_exptl_crystal_density_diffrn 1.283
_exptl_crystal_density_method 'not measured'
_exptl_crystal_description block
_exptl_crystal_F_000 6384
_exptl_crystal_size_max 0.20
_exptl_crystal_size_mid 0.20
_exptl_crystal_size_min 0.10
_refine_diff_density_max 0.644
_refine_diff_density_min -0.628
_refine_diff_density_rms 0.085
_refine_ls_extinction_method none
_refine_ls_goodness_of_fit_ref 0.582
_refine_ls_hydrogen_treatment mixed
_refine_ls_matrix_type full
_refine_ls_number_parameters 709
_refine_ls_number_reflns 17800
_refine_ls_number_restraints 0
_refine_ls_restrained_S_all 0.582
_refine_ls_R_factor_all 0.2338
_refine_ls_R_factor_gt 0.0529
_refine_ls_shift/su_max 0.002
_refine_ls_shift/su_mean 0.000
_refine_ls_structure_factor_coef Fsqd
_refine_ls_weighting_details 'calc w=1/[\s^2^(Fo^2^)+(0.0000P)^2^+0.0000P] where P=(Fo^2^+2Fc^2^)/3'
_refine_ls_weighting_scheme calc
_refine_ls_wR_factor_gt 0.0573
_refine_ls_wR_factor_ref 0.0788
_reflns_number_gt 4557
_reflns_number_total 17800
_reflns_threshold_expression >2sigma(I)
_cod_data_source_file om1012055_si_002.cif
_cod_data_source_block 3
_cod_depositor_comments
;
The following automatic conversions were performed:

'_symmetry_cell_setting' value 'Monoclinic' changed to 'monoclinic'
according to /home/saulius/struct/CIF-dictionaries/cif_core.dic
dictionary named 'cif_core.dic' version 2.4.1 from 2010-06-29.

Automatic conversion script
Id: cif_fix_values 1715 2011-07-08 13:25:40Z adriana 
;
_cod_original_cell_volume 15782(4)
_cod_original_sg_symbol_H-M C2/c
_cod_database_code 4064242

loop_
_symmetry_equiv_pos_as_xyz
'x, y, z'
'-x, y, -z+1/2'
'x+1/2, y+1/2, z'
'-x+1/2, y+1/2, -z+1/2'
'-x, -y, -z'
'x, -y, z-1/2'
'-x+1/2, -y+1/2, -z'
'x+1/2, -y+1/2, z-1/2'

loop_
_atom_site_label
_atom_site_type_symbol
_atom_site_fract_x
_atom_site_fract_y
_atom_site_fract_z
_atom_site_U_iso_or_equiv
_atom_site_adp_type
_atom_site_occupancy
_atom_site_symmetry_multiplicity
_atom_site_calc_flag
_atom_site_refinement_flags
Y1 Y 0.21446(3) 0.48803(4) 0.085768(15) 0.0283(2) Uani 1 1 d .
Y2 Y 0.30893(4) 0.62455(4) 0.128398(18) 0.0309(2) Uani 1 1 d .
Y3 Y 0.27175(4) 0.46692(4) 0.175673(17) 0.0303(2) Uani 1 1 d .
Y4 Y 0.33031(4) 0.34512(4) 0.124517(18) 0.0305(2) Uani 1 1 d .
Y5 Y 0.37095(3) 0.49393(4) 0.079092(17) 0.0349(2) Uani 1 1 d .
Si1 Si 0.10049(10) 0.62297(12) 0.01965(5) 0.0402(7) Uani 1 1 d .
Si2 Si 0.45615(12) 0.73573(13) 0.17170(6) 0.0527(8) Uani 1 1 d .
Si3 Si 0.34952(10) 0.50241(13) 0.26954(5) 0.0410(6) Uani 1 1 d .
Si4 Si 0.47333(12) 0.23135(13) 0.17211(7) 0.0580(8) Uani 1 1 d .
Si5 Si 0.53277(13) 0.55156(18) 0.07243(7) 0.0815(10) Uani 1 1 d .
O1 O 0.3729(2) 0.9993(3) 0.16471(13) 0.0591(17) Uani 1 1 d .
C1 C 0.1131(3) 0.5282(4) 0.04114(16) 0.0257(19) Uani 1 1 d .
C2 C 0.1332(3) 0.4636(4) 0.02727(17) 0.0278(19) Uani 1 1 d .
C3 C 0.1294(3) 0.4019(4) 0.04712(18) 0.027(2) Uani 1 1 d .
C4 C 0.1052(3) 0.4260(4) 0.07350(18) 0.031(2) Uani 1 1 d .
C5 C 0.0943(3) 0.5027(4) 0.07003(16) 0.0280(19) Uani 1 1 d .
C6 C 0.1482(3) 0.4565(4) -0.00645(15) 0.044(2) Uani 1 1 d .
H6A H 0.1863 0.4276 -0.0037 0.066 Uiso 1 1 calc R
H6B H 0.1534 0.5069 -0.0152 0.066 Uiso 1 1 calc R
H6C H 0.1145 0.4303 -0.0223 0.066 Uiso 1 1 calc R
C7 C 0.1399(3) 0.3210(3) 0.03880(16) 0.046(2) Uani 1 1 d .
H7A H 0.1017 0.2997 0.0247 0.069 Uiso 1 1 calc R
H7B H 0.1529 0.2917 0.0597 0.069 Uiso 1 1 calc R
H7C H 0.1721 0.3188 0.0266 0.069 Uiso 1 1 calc R
C8 C 0.0862(3) 0.3758(4) 0.09862(16) 0.048(2) Uani 1 1 d .
H8A H 0.0851 0.4053 0.1187 0.072 Uiso 1 1 calc R
H8B H 0.1159 0.3345 0.1051 0.072 Uiso 1 1 calc R
H8C H 0.0452 0.3549 0.0885 0.072 Uiso 1 1 calc R
C9 C 0.0653(3) 0.5494(4) 0.09196(15) 0.041(2) Uani 1 1 d .
H9A H 0.0592 0.5185 0.1106 0.061 Uiso 1 1 calc R
H9B H 0.0254 0.5683 0.0787 0.061 Uiso 1 1 calc R
H9C H 0.0922 0.5922 0.1010 0.061 Uiso 1 1 calc R
C10 C 0.0726(4) 0.6961(4) 0.04506(19) 0.078(3) Uani 1 1 d .
H10A H 0.0275 0.6956 0.0393 0.116 Uiso 1 1 calc R
H10B H 0.0869 0.7460 0.0401 0.116 Uiso 1 1 calc R
H10C H 0.0887 0.6851 0.0691 0.116 Uiso 1 1 calc R
C11 C 0.0416(3) 0.6117(4) -0.02134(16) 0.070(3) Uani 1 1 d .
H11A H 0.0573 0.5775 -0.0359 0.105 Uiso 1 1 calc R
H11B H 0.0327 0.6611 -0.0323 0.105 Uiso 1 1 calc R
H11C H 0.0038 0.5907 -0.0173 0.105 Uiso 1 1 calc R
C12 C 0.1722(3) 0.6591(4) 0.01004(15) 0.045(2) Uani 1 1 d .
H12A H 0.2078 0.6461 0.0286 0.067 Uiso 1 1 calc R
H12B H 0.1696 0.7141 0.0074 0.067 Uiso 1 1 calc R
H12C H 0.1768 0.6362 -0.0109 0.067 Uiso 1 1 calc R
C13 C 0.3719(4) 0.7456(4) 0.15067(19) 0.029(2) Uani 1 1 d .
C14 C 0.3418(4) 0.7614(4) 0.1167(2) 0.040(2) Uani 1 1 d .
C15 C 0.2793(4) 0.7666(4) 0.1139(2) 0.038(2) Uani 1 1 d .
C16 C 0.2688(4) 0.7545(4) 0.1456(2) 0.036(2) Uani 1 1 d .
C17 C 0.3258(4) 0.7423(4) 0.16859(19) 0.031(2) Uani 1 1 d .
C18 C 0.3713(4) 0.7770(4) 0.08836(16) 0.061(3) Uani 1 1 d .
H18A H 0.3393 0.7872 0.0676 0.092 Uiso 1 1 calc R
H18B H 0.3955 0.7330 0.0850 0.092 Uiso 1 1 calc R
H18C H 0.3984 0.8211 0.0940 0.092 Uiso 1 1 calc R
C19 C 0.2305(4) 0.7927(4) 0.08294(18) 0.081(3) Uani 1 1 d .
H19A H 0.1898 0.7761 0.0847 0.121 Uiso 1 1 calc R
H19B H 0.2390 0.7709 0.0627 0.121 Uiso 1 1 calc R
H19C H 0.2312 0.8479 0.0815 0.121 Uiso 1 1 calc R
C20 C 0.2072(4) 0.7582(4) 0.15377(19) 0.066(3) Uani 1 1 d .
H20A H 0.1864 0.8055 0.1450 0.099 Uiso 1 1 calc R
H20B H 0.2132 0.7563 0.1783 0.099 Uiso 1 1 calc R
H20C H 0.1818 0.7153 0.1433 0.099 Uiso 1 1 calc R
C21 C 0.3347(3) 0.7363(3) 0.20623(16) 0.046(2) Uani 1 1 d .
H21A H 0.3526 0.7833 0.2170 0.069 Uiso 1 1 calc R
H21B H 0.3625 0.6941 0.2150 0.069 Uiso 1 1 calc R
H21C H 0.2948 0.7274 0.2111 0.069 Uiso 1 1 calc R
C22 C 0.4833(4) 0.8142(4) 0.20197(18) 0.099(4) Uani 1 1 d .
H22A H 0.5278 0.8094 0.2117 0.148 Uiso 1 1 calc R
H22B H 0.4620 0.8120 0.2200 0.148 Uiso 1 1 calc R
H22C H 0.4745 0.8627 0.1901 0.148 Uiso 1 1 calc R
C23 C 0.4710(3) 0.6446(4) 0.1945(2) 0.095(4) Uani 1 1 d .
H23A H 0.4496 0.6040 0.1799 0.143 Uiso 1 1 calc R
H23B H 0.4560 0.6473 0.2149 0.143 Uiso 1 1 calc R
H23C H 0.5154 0.6344 0.2008 0.143 Uiso 1 1 calc R
C24 C 0.5055(4) 0.7383(4) 0.14258(18) 0.074(3) Uani 1 1 d .
H24A H 0.4932 0.6981 0.1258 0.111 Uiso 1 1 calc R
H24B H 0.5485 0.7307 0.1552 0.111 Uiso 1 1 calc R
H24C H 0.5014 0.7874 0.1312 0.111 Uiso 1 1 calc R
C25 C 0.2749(3) 0.4738(4) 0.23969(15) 0.0274(19) Uani 1 1 d .
C26 C 0.2228(3) 0.5175(4) 0.22261(16) 0.0280(19) Uani 1 1 d .
C27 C 0.1784(3) 0.4697(4) 0.20381(16) 0.031(2) Uani 1 1 d .
C28 C 0.2005(4) 0.3938(4) 0.20846(17) 0.034(2) Uani 1 1 d .
C29 C 0.2590(4) 0.3978(4) 0.22964(17) 0.029(2) Uani 1 1 d .
C30 C 0.2125(3) 0.5995(4) 0.22657(16) 0.047(2) Uani 1 1 d .
H30A H 0.1852 0.6192 0.2057 0.071 Uiso 1 1 calc R
H30B H 0.2521 0.6261 0.2313 0.071 Uiso 1 1 calc R
H30C H 0.1936 0.6073 0.2453 0.071 Uiso 1 1 calc R
C31 C 0.1127(3) 0.4905(4) 0.18558(14) 0.055(2) Uani 1 1 d .
H31A H 0.0906 0.5070 0.2021 0.082 Uiso 1 1 calc R
H31B H 0.0919 0.4464 0.1733 0.082 Uiso 1 1 calc R
H31C H 0.1131 0.5315 0.1696 0.082 Uiso 1 1 calc R
C32 C 0.1653(3) 0.3233(4) 0.19525(15) 0.049(2) Uani 1 1 d .
H32A H 0.1940 0.2842 0.1919 0.073 Uiso 1 1 calc R
H32B H 0.1356 0.3344 0.1737 0.073 Uiso 1 1 calc R
H32C H 0.1433 0.3055 0.2115 0.073 Uiso 1 1 calc R
C33 C 0.2969(3) 0.3272(4) 0.24445(15) 0.046(2) Uani 1 1 d .
H33A H 0.3409 0.3381 0.2480 0.069 Uiso 1 1 calc R
H33B H 0.2855 0.2849 0.2287 0.069 Uiso 1 1 calc R
H33C H 0.2885 0.3140 0.2660 0.069 Uiso 1 1 calc R
C34 C 0.3699(3) 0.4403(4) 0.30712(15) 0.069(3) Uani 1 1 d .
H34A H 0.3720 0.3878 0.2999 0.104 Uiso 1 1 calc R
H34B H 0.3385 0.4448 0.3197 0.104 Uiso 1 1 calc R
H34C H 0.4100 0.4554 0.3215 0.104 Uiso 1 1 calc R
C35 C 0.3461(3) 0.6002(3) 0.28553(16) 0.056(3) Uani 1 1 d .
H35A H 0.3811 0.6087 0.3050 0.084 Uiso 1 1 calc R
H35B H 0.3076 0.6070 0.2923 0.084 Uiso 1 1 calc R
H35C H 0.3477 0.6364 0.2677 0.084 Uiso 1 1 calc R
C36 C 0.4120(3) 0.4942(4) 0.24826(15) 0.064(3) Uani 1 1 d .
H36A H 0.4132 0.4425 0.2399 0.096 Uiso 1 1 calc R
H36B H 0.4514 0.5060 0.2643 0.096 Uiso 1 1 calc R
H36C H 0.4048 0.5296 0.2293 0.096 Uiso 1 1 calc R
C37 C 0.3959(4) 0.2225(4) 0.1432(2) 0.036(2) Uani 1 1 d .
C38 C 0.3768(4) 0.2208(4) 0.1066(2) 0.039(2) Uani 1 1 d .
C39 C 0.3134(4) 0.2116(4) 0.0962(2) 0.041(2) Uani 1 1 d .
C40 C 0.2915(4) 0.2067(4) 0.1240(3) 0.044(2) Uani 1 1 d .
C41 C 0.3402(4) 0.2119(4) 0.1526(2) 0.036(2) Uani 1 1 d .
C42 C 0.4191(4) 0.2161(4) 0.08383(18) 0.065(3) Uani 1 1 d .
H42A H 0.3990 0.2383 0.0619 0.098 Uiso 1 1 calc R
H42B H 0.4291 0.1631 0.0808 0.098 Uiso 1 1 calc R
H42C H 0.4571 0.2440 0.0939 0.098 Uiso 1 1 calc R
C43 C 0.2774(4) 0.1968(4) 0.05996(18) 0.080(3) Uani 1 1 d .
H43A H 0.2334 0.2053 0.0578 0.119 Uiso 1 1 calc R
H43B H 0.2838 0.1445 0.0539 0.119 Uiso 1 1 calc R
H43C H 0.2916 0.2312 0.0448 0.119 Uiso 1 1 calc R
C44 C 0.2249(4) 0.1866(4) 0.1239(2) 0.073(3) Uani 1 1 d .
H44A H 0.1965 0.2209 0.1088 0.109 Uiso 1 1 calc R
H44B H 0.2197 0.1915 0.1468 0.109 Uiso 1 1 calc R
H44C H 0.2162 0.1345 0.1161 0.109 Uiso 1 1 calc R
C45 C 0.3354(4) 0.1968(4) 0.18757(18) 0.060(3) Uani 1 1 d .
H45A H 0.2935 0.2080 0.1891 0.091 Uiso 1 1 calc R
H45B H 0.3647 0.2289 0.2034 0.091 Uiso 1 1 calc R
H45C H 0.3448 0.1436 0.1932 0.091 Uiso 1 1 calc R
C46 C 0.4910(4) 0.1472(4) 0.2001(2) 0.117(4) Uani 1 1 d .
H46A H 0.4586 0.1406 0.2119 0.176 Uiso 1 1 calc R
H46B H 0.5307 0.1544 0.2166 0.176 Uiso 1 1 calc R
H46C H 0.4929 0.1022 0.1865 0.176 Uiso 1 1 calc R
C47 C 0.4792(4) 0.3174(4) 0.19792(18) 0.085(3) Uani 1 1 d .
H47A H 0.4648 0.3609 0.1832 0.128 Uiso 1 1 calc R
H47B H 0.5222 0.3254 0.2104 0.128 Uiso 1 1 calc R
H47C H 0.4538 0.3118 0.2139 0.128 Uiso 1 1 calc R
C48 C 0.5346(4) 0.2403(5) 0.1501(2) 0.119(4) Uani 1 1 d .
H48A H 0.5418 0.1912 0.1408 0.178 Uiso 1 1 calc R
H48B H 0.5725 0.2576 0.1660 0.178 Uiso 1 1 calc R
H48C H 0.5221 0.2770 0.1317 0.178 Uiso 1 1 calc R
C49 C 0.4569(3) 0.5189(5) 0.04789(17) 0.0459(11) Uani 1 1 d .
C50 C 0.4402(4) 0.4435(5) 0.04154(18) 0.0459(11) Uani 1 1 d .
C51 C 0.3807(4) 0.4390(5) 0.02134(18) 0.0459(11) Uani 1 1 d .
C52 C 0.3580(4) 0.5082(5) 0.01399(17) 0.0459(11) Uani 1 1 d .
C53 C 0.4056(4) 0.5603(4) 0.03045(18) 0.0459(11) Uani 1 1 d .
C54 C 0.4813(4) 0.3760(5) 0.0495(2) 0.1110(19) Uani 1 1 d .
H54A H 0.4562 0.3305 0.0489 0.166 Uiso 1 1 calc R
H54B H 0.5091 0.3817 0.0721 0.166 Uiso 1 1 calc R
H54C H 0.5055 0.3716 0.0329 0.166 Uiso 1 1 calc R
C55 C 0.3473(4) 0.3656(5) 0.0072(2) 0.1110(19) Uani 1 1 d .
H55A H 0.3136 0.3562 0.0177 0.166 Uiso 1 1 calc R
H55B H 0.3764 0.3234 0.0119 0.166 Uiso 1 1 calc R
H55C H 0.3307 0.3706 -0.0173 0.166 Uiso 1 1 calc R
C56 C 0.2976(4) 0.5280(5) -0.00992(19) 0.1110(19) Uani 1 1 d .
H56A H 0.2976 0.5116 -0.0327 0.166 Uiso 1 1 calc R
H56B H 0.2914 0.5828 -0.0098 0.166 Uiso 1 1 calc R
H56C H 0.2642 0.5026 -0.0029 0.166 Uiso 1 1 calc R
C57 C 0.3950(4) 0.6428(5) 0.0249(2) 0.1110(19) Uani 1 1 d .
H57A H 0.3930 0.6552 0.0014 0.166 Uiso 1 1 calc R
H57B H 0.4288 0.6708 0.0399 0.166 Uiso 1 1 calc R
H57C H 0.3561 0.6568 0.0299 0.166 Uiso 1 1 calc R
C58 C 0.5453(4) 0.6551(5) 0.06310(19) 0.118(2) Uani 1 1 d .
H58A H 0.5745 0.6585 0.0491 0.176 Uiso 1 1 calc R
H58B H 0.5618 0.6822 0.0843 0.176 Uiso 1 1 calc R
H58C H 0.5060 0.6777 0.0511 0.176 Uiso 1 1 calc R
C59 C 0.5401(4) 0.5415(5) 0.11760(17) 0.118(2) Uani 1 1 d .
H59A H 0.5431 0.4878 0.1236 0.176 Uiso 1 1 calc R
H59B H 0.5039 0.5634 0.1232 0.176 Uiso 1 1 calc R
H59C H 0.5772 0.5678 0.1303 0.176 Uiso 1 1 calc R
C60 C 0.5957(4) 0.5046(5) 0.06219(18) 0.118(2) Uani 1 1 d .
H60A H 0.5988 0.4530 0.0711 0.176 Uiso 1 1 calc R
H60B H 0.6339 0.5320 0.0722 0.176 Uiso 1 1 calc R
H60C H 0.5890 0.5031 0.0376 0.176 Uiso 1 1 calc R
C61 C 0.4267(4) 0.9905(5) 0.12306(19) 0.107(4) Uani 1 1 d .
H61A H 0.4343 1.0449 0.1260 0.160 Uiso 1 1 calc R
H61B H 0.4230 0.9767 0.0995 0.160 Uiso 1 1 calc R
H61C H 0.4611 0.9627 0.1377 0.160 Uiso 1 1 calc R
C62 C 0.3153(4) 1.0018(5) 0.10711(18) 0.113(4) Uani 1 1 d .
H62A H 0.2777 0.9899 0.1139 0.170 Uiso 1 1 calc R
H62B H 0.3131 0.9792 0.0850 0.170 Uiso 1 1 calc R
H62C H 0.3195 1.0567 0.1057 0.170 Uiso 1 1 calc R
C63 C 0.3690(5) 0.9710(4) 0.1322(2) 0.054(3) Uani 1 1 d .
H63 H 0.3654 0.9148 0.1325 0.065 Uiso 1 1 d .
C64 C 0.2869(5) 0.9521(5) 0.1839(2) 0.134(5) Uani 1 1 d .
H64A H 0.2729 1.0046 0.1838 0.201 Uiso 1 1 calc R
H64B H 0.2774 0.9251 0.2028 0.201 Uiso 1 1 calc R
H64C H 0.2660 0.9276 0.1627 0.201 Uiso 1 1 calc R
C65 C 0.3895(4) 0.9758(5) 0.22283(18) 0.110(4) Uani 1 1 d .
H65A H 0.4339 0.9765 0.2249 0.165 Uiso 1 1 calc R
H65B H 0.3805 0.9406 0.2394 0.165 Uiso 1 1 calc R
H65C H 0.3757 1.0266 0.2269 0.165 Uiso 1 1 calc R
C66 C 0.3563(5) 0.9508(5) 0.1879(3) 0.072(3) Uani 1 1 d .
H66 H 0.3687 0.8987 0.1846 0.086 Uiso 1 1 d .
H1 H 0.319(2) 0.492(3) 0.1239(11) 0.050 Uiso 1 1 d .
H2 H 0.315(2) 0.572(3) 0.1728(12) 0.050 Uiso 1 1 d .
H3 H 0.381(2) 0.592(3) 0.1098(12) 0.050 Uiso 1 1 d .
H4 H 0.397(2) 0.398(3) 0.1093(12) 0.050 Uiso 1 1 d .
H5 H 0.332(2) 0.386(3) 0.1690(12) 0.050 Uiso 1 1 d .
H6 H 0.248(2) 0.402(3) 0.1279(12) 0.050 Uiso 1 1 d .
H7 H 0.295(2) 0.414(3) 0.0782(12) 0.050 Uiso 1 1 d .
H8 H 0.286(2) 0.528(3) 0.0714(11) 0.050 Uiso 1 1 d .
H9 H 0.222(2) 0.526(3) 0.1351(11) 0.050 Uiso 1 1 d .
H10 H 0.229(2) 0.601(3) 0.0969(12) 0.050 Uiso 1 1 d .

loop_
_atom_site_aniso_label
_atom_site_aniso_U_11
_atom_site_aniso_U_22
_atom_site_aniso_U_33
_atom_site_aniso_U_23
_atom_site_aniso_U_13
_atom_site_aniso_U_12
Y1 0.0255(5) 0.0279(4) 0.0284(4) 0.0006(4) 0.0016(4) -0.0001(4)
Y2 0.0379(6) 0.0226(5) 0.0332(5) -0.0043(4) 0.0108(4) -0.0037(4)
Y3 0.0384(6) 0.0273(5) 0.0258(5) 0.0001(4) 0.0094(4) 0.0015(4)
Y4 0.0367(6) 0.0237(5) 0.0312(5) 0.0005(4) 0.0089(4) 0.0070(4)
Y5 0.0355(6) 0.0273(5) 0.0468(5) -0.0005(4) 0.0198(4) 0.0005(5)
Si1 0.0316(16) 0.0426(15) 0.0426(16) 0.0121(13) 0.0027(13) 0.0089(14)
Si2 0.0451(19) 0.0612(19) 0.0535(19) -0.0085(15) 0.0160(15) -0.0163(16)
Si3 0.0410(17) 0.0474(16) 0.0316(14) 0.0024(13) 0.0036(12) -0.0036(15)
Si4 0.043(2) 0.0514(18) 0.068(2) -0.0138(15) -0.0061(16) 0.0137(16)
Si5 0.056(2) 0.139(3) 0.056(2) -0.0323(19) 0.0273(17) -0.033(2)
O1 0.092(5) 0.046(4) 0.052(4) -0.007(3) 0.041(4) -0.017(4)
C1 0.022(5) 0.030(5) 0.019(4) -0.005(4) -0.005(4) 0.002(4)
C2 0.019(5) 0.035(5) 0.026(5) -0.008(4) -0.001(4) 0.001(4)
C3 0.031(5) 0.017(4) 0.028(5) -0.002(4) 0.000(4) 0.001(4)
C4 0.019(5) 0.038(5) 0.027(5) 0.019(4) -0.008(4) 0.002(4)
C5 0.010(4) 0.047(6) 0.025(5) -0.004(4) 0.000(4) 0.014(4)
C6 0.031(6) 0.055(6) 0.038(5) -0.006(4) -0.006(4) -0.002(5)
C7 0.037(6) 0.047(6) 0.043(6) -0.017(4) -0.011(5) -0.005(5)
C8 0.030(6) 0.056(6) 0.051(6) 0.001(5) -0.002(5) -0.008(5)
C9 0.031(5) 0.055(6) 0.033(5) 0.017(4) 0.001(4) 0.008(5)
C10 0.080(8) 0.050(6) 0.118(8) 0.024(6) 0.053(7) 0.033(6)
C11 0.048(7) 0.082(7) 0.060(6) 0.039(5) -0.024(5) -0.010(6)
C12 0.054(6) 0.051(5) 0.025(5) 0.015(4) 0.000(4) 0.011(5)
C13 0.038(6) 0.026(5) 0.030(5) 0.000(4) 0.020(5) -0.007(4)
C14 0.062(8) 0.027(5) 0.036(6) 0.002(4) 0.022(6) -0.005(5)
C15 0.059(7) 0.015(4) 0.035(6) -0.006(4) 0.000(6) -0.006(5)
C16 0.041(7) 0.025(5) 0.040(6) -0.010(4) 0.011(5) -0.001(5)
C17 0.043(6) 0.014(4) 0.035(6) -0.007(4) 0.005(5) -0.006(4)
C18 0.115(9) 0.038(5) 0.033(6) -0.014(4) 0.025(6) -0.024(6)
C19 0.114(10) 0.033(5) 0.070(7) -0.001(5) -0.022(7) 0.002(6)
C20 0.060(7) 0.048(6) 0.084(7) -0.018(5) 0.009(6) 0.001(6)
C21 0.059(7) 0.037(5) 0.046(6) -0.007(4) 0.021(5) -0.007(5)
C22 0.066(8) 0.139(9) 0.081(8) -0.075(7) 0.000(6) -0.032(7)
C23 0.043(7) 0.120(9) 0.125(9) 0.066(7) 0.026(6) 0.035(7)
C24 0.065(7) 0.078(7) 0.084(7) -0.017(5) 0.028(6) -0.025(6)
C25 0.033(5) 0.025(5) 0.028(5) -0.007(4) 0.014(4) -0.004(4)
C26 0.033(5) 0.024(5) 0.030(5) -0.003(4) 0.014(4) 0.000(5)
C27 0.031(6) 0.033(5) 0.030(5) -0.006(4) 0.010(4) -0.010(5)
C28 0.047(7) 0.040(6) 0.022(5) -0.007(4) 0.020(5) -0.013(5)
C29 0.034(6) 0.027(5) 0.027(5) 0.006(4) 0.011(4) 0.005(5)
C30 0.042(6) 0.063(6) 0.039(6) 0.001(5) 0.013(5) 0.009(5)
C31 0.040(6) 0.077(7) 0.041(5) 0.014(5) -0.001(4) 0.005(6)
C32 0.060(7) 0.054(6) 0.032(5) -0.009(4) 0.014(5) -0.023(5)
C33 0.049(6) 0.056(6) 0.033(5) 0.013(4) 0.011(5) -0.003(5)
C34 0.070(7) 0.074(7) 0.043(6) 0.001(5) -0.022(5) -0.002(6)
C35 0.059(7) 0.050(6) 0.049(6) -0.020(4) -0.001(5) -0.021(5)
C36 0.045(6) 0.069(6) 0.073(6) -0.018(6) 0.006(5) -0.008(6)
C37 0.043(6) 0.022(5) 0.045(6) 0.002(4) 0.015(5) 0.011(4)
C38 0.054(7) 0.024(5) 0.042(6) -0.005(4) 0.018(6) 0.016(5)
C39 0.039(7) 0.028(5) 0.048(7) -0.016(5) -0.003(6) 0.013(5)
C40 0.030(6) 0.021(5) 0.084(8) -0.004(5) 0.021(6) 0.003(4)
C41 0.052(7) 0.023(5) 0.036(6) 0.003(4) 0.018(6) 0.011(5)
C42 0.102(9) 0.039(6) 0.065(7) 0.007(5) 0.040(7) 0.023(6)
C43 0.090(8) 0.069(7) 0.052(7) -0.022(5) -0.031(6) 0.037(6)
C44 0.058(8) 0.042(6) 0.117(8) -0.001(5) 0.019(7) -0.007(6)
C45 0.090(8) 0.032(5) 0.069(7) 0.006(5) 0.040(6) 0.013(5)
C46 0.084(9) 0.086(8) 0.144(10) 0.004(7) -0.038(8) 0.026(7)
C47 0.048(7) 0.088(7) 0.100(8) -0.053(6) -0.018(6) 0.017(6)
C48 0.039(7) 0.161(11) 0.149(10) -0.061(8) 0.010(7) -0.009(8)
C49 0.042(3) 0.053(3) 0.045(3) 0.004(2) 0.014(2) 0.007(3)
C50 0.042(3) 0.053(3) 0.045(3) 0.004(2) 0.014(2) 0.007(3)
C51 0.042(3) 0.053(3) 0.045(3) 0.004(2) 0.014(2) 0.007(3)
C52 0.042(3) 0.053(3) 0.045(3) 0.004(2) 0.014(2) 0.007(3)
C53 0.042(3) 0.053(3) 0.045(3) 0.004(2) 0.014(2) 0.007(3)
C54 0.139(5) 0.125(5) 0.097(4) 0.004(4) 0.082(4) 0.012(4)
C55 0.139(5) 0.125(5) 0.097(4) 0.004(4) 0.082(4) 0.012(4)
C56 0.139(5) 0.125(5) 0.097(4) 0.004(4) 0.082(4) 0.012(4)
C57 0.139(5) 0.125(5) 0.097(4) 0.004(4) 0.082(4) 0.012(4)
C58 0.080(5) 0.181(6) 0.084(4) -0.031(5) 0.008(4) -0.045(5)
C59 0.080(5) 0.181(6) 0.084(4) -0.031(5) 0.008(4) -0.045(5)
C60 0.080(5) 0.181(6) 0.084(4) -0.031(5) 0.008(4) -0.045(5)
C61 0.132(10) 0.132(10) 0.079(7) -0.015(7) 0.069(7) -0.031(9)
C62 0.137(11) 0.099(9) 0.089(8) 0.000(7) 0.003(8) 0.023(9)
C63 0.098(9) 0.021(5) 0.052(7) -0.003(5) 0.036(6) -0.006(6)
C64 0.142(12) 0.084(8) 0.217(13) -0.026(8) 0.122(11) -0.014(9)
C65 0.210(13) 0.068(7) 0.072(7) -0.001(6) 0.072(8) 0.021(8)
C66 0.114(10) 0.031(6) 0.087(8) 0.000(6) 0.056(8) 0.000(7)

loop_
_atom_type_symbol
_atom_type_description
_atom_type_scat_dispersion_real
_atom_type_scat_dispersion_imag
_atom_type_scat_source
C C 0.0033 0.0016 'International Tables Vol C Tables 4.2.6.8 and 6.1.1.4'
H H 0.0000 0.0000 'International Tables Vol C Tables 4.2.6.8 and 6.1.1.4'
O O 0.0106 0.0060 'International Tables Vol C Tables 4.2.6.8 and 6.1.1.4'
Si Si 0.0817 0.0704 'International Tables Vol C Tables 4.2.6.8 and 6.1.1.4'
Y Y -2.7962 3.5667 'International Tables Vol C Tables 4.2.6.8 and 6.1.1.4'

loop_
_geom_angle_atom_site_label_1
_geom_angle_atom_site_label_2
_geom_angle_atom_site_label_3
_geom_angle
C4 Y1 C5 30.55(19)
C4 Y1 C1 51.5(2)
C5 Y1 C1 31.63(17)
C4 Y1 C3 30.83(19)
C5 Y1 C3 50.7(2)
C1 Y1 C3 51.1(2)
C4 Y1 C2 50.5(2)
C5 Y1 C2 50.7(2)
C1 Y1 C2 30.81(17)
C3 Y1 C2 30.25(18)
C4 Y1 Y2 146.13(18)
C5 Y1 Y2 121.68(16)
C1 Y1 Y2 118.82(14)
C3 Y1 Y2 169.93(15)
C2 Y1 Y2 141.02(16)
C4 Y1 Y5 152.15(18)
C5 Y1 Y5 160.54(16)
C1 Y1 Y5 128.91(16)
C3 Y1 Y5 122.93(17)
C2 Y1 Y5 113.29(16)
Y2 Y1 Y5 61.57(2)
C4 Y1 Y3 102.97(16)
C5 Y1 Y3 109.70(15)
C1 Y1 Y3 139.46(16)
C3 Y1 Y3 124.74(16)
C2 Y1 Y3 153.16(16)
Y2 Y1 Y3 62.22(2)
Y5 Y1 Y3 88.95(2)
C4 Y1 Y4 108.58(16)
C5 Y1 Y4 137.96(17)
C1 Y1 Y4 151.22(14)
C3 Y1 Y4 100.68(15)
C2 Y1 Y4 121.65(16)
Y2 Y1 Y4 89.27(2)
Y5 Y1 Y4 57.09(2)
Y3 Y1 Y4 57.294(19)
C4 Y1 H1 145.8(11)
C5 Y1 H1 155.1(11)
C1 Y1 H1 161.6(11)
C3 Y1 H1 145.4(11)
C2 Y1 H1 154.2(11)
Y2 Y1 H1 44.4(11)
Y5 Y1 H1 41.9(11)
Y3 Y1 H1 47.3(11)
Y4 Y1 H1 44.9(11)
C4 Y1 H6 88.6(13)
C5 Y1 H6 111.7(13)
C1 Y1 H6 140.1(13)
C3 Y1 H6 96.7(13)
C2 Y1 H6 126.4(12)
Y2 Y1 H6 92.5(12)
Y5 Y1 H6 86.5(13)
Y3 Y1 H6 36.2(12)
Y4 Y1 H6 32.5(13)
H1 Y1 H6 57.5(16)
C4 Y1 H7 117.5(12)
C5 Y1 H7 144.3(12)
C1 Y1 H7 128.8(12)
C3 Y1 H7 93.6(12)
C2 Y1 H7 99.6(12)
Y2 Y1 H7 93.8(12)
Y5 Y1 H7 36.4(12)
Y3 Y1 H7 89.6(12)
Y4 Y1 H7 34.9(12)
H1 Y1 H7 56.6(16)
H6 Y1 H7 66.9(17)
C4 Y1 H8 152.4(13)
C5 Y1 H8 139.1(14)
C1 Y1 H8 108.8(13)
C3 Y1 H8 123.2(13)
C2 Y1 H8 102.3(13)
Y2 Y1 H8 56.7(13)
Y5 Y1 H8 23.4(14)
Y3 Y1 H8 103.7(13)
Y4 Y1 H8 80.5(14)
H1 Y1 H8 57.5(17)
H6 Y1 H8 109.2(19)
H7 Y1 H8 55.9(17)
C4 Y1 H9 99.3(13)
C5 Y1 H9 91.8(13)
C1 Y1 H9 115.4(13)
C3 Y1 H9 129.3(13)
C2 Y1 H9 142.5(13)
Y2 Y1 H9 52.3(13)
Y5 Y1 H9 102.9(13)
Y3 Y1 H9 28.9(13)
Y4 Y1 H9 85.8(13)
H1 Y1 H9 63.3(16)
H6 Y1 H9 63.3(17)
H7 Y1 H9 115.8(17)
H8 Y1 H9 107.5(19)
C4 Y1 H10 122.6(15)
C5 Y1 H10 93.2(14)
C1 Y1 H10 87.3(14)
C3 Y1 H10 138.3(14)
C2 Y1 H10 113.2(13)
Y2 Y1 H10 31.7(14)
Y5 Y1 H10 83.4(15)
Y3 Y1 H10 83.0(13)
Y4 Y1 H10 121.0(14)
H1 Y1 H10 76.2(17)
H6 Y1 H10 118.4(18)
H7 Y1 H10 119.5(19)
H8 Y1 H10 68.0(19)
H9 Y1 H10 60.4(17)
C13 Y2 C14 31.4(2)
C13 Y2 C17 31.5(2)
C14 Y2 C17 51.5(2)
C13 Y2 C15 51.3(2)
C14 Y2 C15 30.6(2)
C17 Y2 C15 50.9(2)
C13 Y2 C16 51.6(2)
C14 Y2 C16 51.1(2)
C17 Y2 C16 30.9(2)
C15 Y2 C16 30.8(2)
C13 Y2 Y1 168.64(17)
C14 Y2 Y1 137.3(2)
C17 Y2 Y1 149.38(19)
C15 Y2 Y1 118.43(18)
C16 Y2 Y1 123.30(19)
C13 Y2 Y5 118.33(17)
C14 Y2 Y5 108.96(18)
C17 Y2 Y5 148.55(19)
C15 Y2 Y5 127.0(2)
C16 Y2 Y5 157.73(18)
Y1 Y2 Y5 62.07(2)
C13 Y2 Y3 128.84(17)
C14 Y2 Y3 158.31(18)
C17 Y2 Y3 106.98(16)
C15 Y2 Y3 141.2(2)
C16 Y2 Y3 112.83(18)
Y1 Y2 Y3 61.73(2)
Y5 Y2 Y3 88.96(3)
C13 Y2 H1 142.0(12)
C14 Y2 H1 150.0(12)
C17 Y2 H1 146.5(11)
C15 Y2 H1 162.4(11)
C16 Y2 H1 158.9(12)
Y1 Y2 H1 46.8(11)
Y5 Y2 H1 42.0(12)
Y3 Y2 H1 47.0(11)
C13 Y2 H2 99.0(14)
C14 Y2 H2 129.4(14)
C17 Y2 H2 80.3(14)
C15 Y2 H2 126.6(14)
C16 Y2 H2 96.0(14)
Y1 Y2 H2 91.5(14)
Y5 Y2 H2 105.7(14)
Y3 Y2 H2 29.8(14)
H1 Y2 H2 68.4(17)
C13 Y2 H3 87.2(14)
C14 Y2 H3 84.6(14)
C17 Y2 H3 117.3(14)
C15 Y2 H3 111.5(14)
C16 Y2 H3 135.0(14)
Y1 Y2 H3 93.3(14)
Y5 Y2 H3 31.3(14)
Y3 Y2 H3 107.2(13)
H1 Y2 H3 65.7(17)
H2 Y2 H3 109(2)
C13 Y2 H10 136.9(14)
C14 Y2 H10 109.4(14)
C17 Y2 H10 122.9(14)
C15 Y2 H10 85.5(14)
C16 Y2 H10 92.7(14)
Y1 Y2 H10 33.3(14)
Y5 Y2 H10 84.9(14)
Y3 Y2 H10 83.6(14)
H1 Y2 H10 80.0(18)
H2 Y2 H10 109(2)
H3 Y2 H10 112(2)
C29 Y3 C26 51.4(2)
C29 Y3 C25 31.67(18)
C26 Y3 C25 31.74(18)
C29 Y3 C27 50.6(2)
C26 Y3 C27 30.49(18)
C25 Y3 C27 51.6(2)
C29 Y3 C28 30.24(19)
C26 Y3 C28 51.3(2)
C25 Y3 C28 51.8(2)
C27 Y3 C28 31.16(19)
C29 Y3 Y4 111.14(16)
C26 Y3 Y4 161.87(15)
C25 Y3 Y4 135.71(16)
C27 Y3 Y4 137.56(16)
C28 Y3 Y4 111.72(16)
C29 Y3 Y1 146.08(18)
C26 Y3 Y1 127.78(16)
C25 Y3 Y1 159.29(16)
C27 Y3 Y1 109.30(15)
C28 Y3 Y1 117.55(17)
Y4 Y3 Y1 62.57(2)
C29 Y3 Y2 155.20(16)
C26 Y3 Y2 109.31(15)
C25 Y3 Y2 123.59(15)
C27 Y3 Y2 122.59(16)
C28 Y3 Y2 153.34(18)
Y4 Y3 Y2 88.82(3)
Y1 Y3 Y2 56.05(2)
C29 Y3 H2 127.7(13)
C26 Y3 H2 91.4(13)
C25 Y3 H2 96.9(13)
C27 Y3 H2 115.6(14)
C28 Y3 H2 142.6(13)
Y4 Y3 H2 105.2(13)
Y1 Y3 H2 84.3(13)
Y2 Y3 H2 28.2(13)
C29 Y3 H5 90.3(13)
C26 Y3 H5 139.5(13)
C25 Y3 H5 108.6(13)
C27 Y3 H5 134.6(14)
C28 Y3 H5 103.4(14)
Y4 Y3 H5 28.4(13)
Y1 Y3 H5 90.7(13)
Y2 Y3 H5 102.5(13)
H2 Y3 H5 106.4(18)
C29 Y3 H6 116.9(13)
C26 Y3 H6 141.1(14)
C25 Y3 H6 148.3(13)
C27 Y3 H6 110.9(14)
C28 Y3 H6 98.8(13)
Y4 Y3 H6 36.0(13)
Y1 Y3 H6 37.5(12)
Y2 Y3 H6 87.9(13)
H2 Y3 H6 114.7(18)
H5 Y3 H6 62.4(17)
C29 Y3 H9 141.1(14)
C26 Y3 H9 100.6(13)
C25 Y3 H9 131.8(13)
C27 Y3 H9 91.1(14)
C28 Y3 H9 112.8(14)
Y4 Y3 H9 92.0(13)
Y1 Y3 H9 29.8(13)
Y2 Y3 H9 47.1(14)
H2 Y3 H9 70.4(18)
H5 Y3 H9 119.5(19)
H6 Y3 H9 65.5(17)
C40 Y4 C41 30.9(2)
C40 Y4 C39 30.2(2)
C41 Y4 C39 50.7(2)
C40 Y4 C38 50.4(3)
C41 Y4 C38 51.0(2)
C39 Y4 C38 30.7(2)
C40 Y4 C37 52.1(2)
C41 Y4 C37 31.4(2)
C39 Y4 C37 52.4(2)
C38 Y4 C37 32.2(2)
C40 Y4 Y5 147.4(2)
C41 Y4 Y5 156.38(19)
C39 Y4 Y5 118.3(2)
C38 Y4 Y5 107.86(18)
C37 Y4 Y5 125.22(18)
C40 Y4 Y3 114.2(2)
C41 Y4 Y3 107.13(17)
C39 Y4 Y3 142.2(2)
C38 Y4 Y3 157.77(18)
C37 Y4 Y3 127.23(18)
Y5 Y4 Y3 92.62(3)
C40 Y4 Y1 116.43(19)
C41 Y4 Y1 141.4(2)
C39 Y4 Y1 114.96(18)
C38 Y4 Y1 138.0(2)
C37 Y4 Y1 167.20(17)
Y5 Y4 Y1 60.21(2)
Y3 Y4 Y1 60.13(2)
C40 Y4 H4 135.6(14)
C41 Y4 H4 125.1(14)
C39 Y4 H4 108.5(14)
C38 Y4 H4 85.4(14)
C37 Y4 H4 93.8(14)
Y5 Y4 H4 32.7(14)
Y3 Y4 H4 109.2(14)
Y1 Y4 H4 92.8(14)
C40 Y4 H5 106.4(14)
C41 Y4 H5 86.5(14)
C39 Y4 H5 135.5(14)
C38 Y4 H5 131.0(14)
C37 Y4 H5 98.8(14)
Y5 Y4 H5 106.0(14)
Y3 Y4 H5 29.9(14)
Y1 Y4 H5 89.8(14)
H4 Y4 H5 106(2)
C40 Y4 H6 98.6(13)
C41 Y4 H6 111.8(13)
C39 Y4 H6 115.1(13)
C38 Y4 H6 145.7(13)
C37 Y4 H6 143.0(13)
Y5 Y4 H6 91.7(13)
Y3 Y4 H6 37.4(13)
Y1 Y4 H6 34.9(13)
H4 Y4 H6 122.1(19)
H5 Y4 H6 65.2(18)
C40 Y4 H7 117.6(13)
C41 Y4 H7 147.5(13)
C39 Y4 H7 97.9(12)
C38 Y4 H7 107.6(13)
C37 Y4 H7 139.0(13)
Y5 Y4 H7 38.3(13)
Y3 Y4 H7 93.8(13)
Y1 Y4 H7 36.5(13)
H4 Y4 H7 67.2(19)
H5 Y4 H7 120.9(18)
H6 Y4 H7 70.8(18)
C53 Y5 C50 50.3(2)
C53 Y5 C49 31.12(19)
C50 Y5 C49 30.9(2)
C53 Y5 C51 50.5(2)
C50 Y5 C51 30.6(2)
C49 Y5 C51 51.4(2)
C53 Y5 C52 32.0(2)
C50 Y5 C52 50.2(2)
C49 Y5 C52 52.2(2)
C51 Y5 C52 29.4(2)
C53 Y5 Y4 157.48(17)
C50 Y5 Y4 109.59(18)
C49 Y5 Y4 135.91(18)
C51 Y5 Y4 107.29(18)
C52 Y5 Y4 129.96(18)
C53 Y5 Y2 112.22(17)
C50 Y5 Y2 158.55(18)
C49 Y5 Y2 127.68(18)
C51 Y5 Y2 152.24(17)
C52 Y5 Y2 123.73(18)
Y4 Y5 Y2 89.57(3)
C53 Y5 Y1 124.21(18)
C50 Y5 Y1 141.00(18)
C49 Y5 Y1 154.37(16)
C51 Y5 Y1 111.61(18)
C52 Y5 Y1 103.04(17)
Y4 Y5 Y1 62.70(2)
Y2 Y5 Y1 56.36(2)
C53 Y5 H1 152.7(12)
C50 Y5 H1 156.9(12)
C49 Y5 H1 159.4(11)
C51 Y5 H1 148.2(12)
C52 Y5 H1 145.9(11)
Y4 Y5 H1 48.4(11)
Y2 Y5 H1 41.2(11)
Y1 Y5 H1 43.2(11)
C53 Y5 H3 94.6(13)
C50 Y5 H3 129.8(14)
C49 Y5 H3 100.0(14)
C51 Y5 H3 145.0(13)
C52 Y5 H3 119.6(13)
Y4 Y5 H3 107.6(13)
Y2 Y5 H3 30.1(14)
Y1 Y5 H3 86.4(14)
H1 Y5 H3 63.9(17)
C53 Y5 H4 136.6(14)
C50 Y5 H4 87.3(14)
C49 Y5 H4 107.3(14)
C51 Y5 H4 99.0(13)
C52 Y5 H4 128.4(13)
Y4 Y5 H4 30.9(14)
Y2 Y5 H4 106.3(14)
Y1 Y5 H4 93.5(14)
H1 Y5 H4 69.7(17)
H3 Y5 H4 109.9(17)
C53 Y5 H7 131.2(12)
C50 Y5 H7 110.4(13)
C49 Y5 H7 140.0(13)
C51 Y5 H7 89.6(13)
C52 Y5 H7 99.4(12)
Y4 Y5 H7 38.5(12)
Y2 Y5 H7 90.5(13)
Y1 Y5 H7 38.3(13)
H1 Y5 H7 58.7(16)
H3 Y5 H7 119.7(19)
H4 Y5 H7 65.8(18)
C53 Y5 H8 102.2(14)
C50 Y5 H8 135.9(13)
C49 Y5 H8 133.3(14)
C51 Y5 H8 105.9(13)
C52 Y5 H8 87.7(13)
Y4 Y5 H8 86.4(14)
Y2 Y5 H8 52.1(13)
Y1 Y5 H8 23.7(14)
H1 Y5 H8 58.9(17)
H3 Y5 H8 78.2(19)
H4 Y5 H8 117(2)
H7 Y5 H8 58.0(18)
C11 Si1 C12 107.3(3)
C11 Si1 C10 108.3(3)
C12 Si1 C10 108.2(3)
C11 Si1 C1 108.3(3)
C12 Si1 C1 111.7(3)
C10 Si1 C1 112.8(3)
C24 Si2 C23 106.9(4)
C24 Si2 C22 105.5(4)
C23 Si2 C22 109.1(4)
C24 Si2 C13 114.1(4)
C23 Si2 C13 110.1(3)
C22 Si2 C13 110.9(4)
C36 Si3 C34 107.0(3)
C36 Si3 C35 110.3(3)
C34 Si3 C35 106.4(3)
C36 Si3 C25 109.4(3)
C34 Si3 C25 111.8(3)
C35 Si3 C25 111.7(3)
C48 Si4 C47 105.0(4)
C48 Si4 C37 113.2(4)
C47 Si4 C37 110.9(3)
C48 Si4 C46 107.7(4)
C47 Si4 C46 109.6(4)
C37 Si4 C46 110.2(4)
C60 Si5 C59 108.9(4)
C60 Si5 C49 113.9(4)
C59 Si5 C49 110.7(4)
C60 Si5 C58 103.5(4)
C59 Si5 C58 108.6(4)
C49 Si5 C58 110.9(4)
C66 O1 C63 117.6(6)
C2 C1 C5 105.8(6)
C2 C1 Si1 124.2(6)
C5 C1 Si1 129.0(6)
C2 C1 Y1 75.6(4)
C5 C1 Y1 74.0(3)
Si1 C1 Y1 124.6(3)
C3 C2 C1 109.4(6)
C3 C2 C6 122.4(7)
C1 C2 C6 127.6(7)
C3 C2 Y1 74.2(4)
C1 C2 Y1 73.6(4)
C6 C2 Y1 125.4(4)
C2 C3 C4 108.1(6)
C2 C3 C7 125.7(7)
C4 C3 C7 125.6(7)
C2 C3 Y1 75.6(4)
C4 C3 Y1 73.9(4)
C7 C3 Y1 123.7(5)
C5 C4 C3 108.4(7)
C5 C4 C8 125.3(8)
C3 C4 C8 125.9(7)
C5 C4 Y1 74.9(4)
C3 C4 Y1 75.3(4)
C8 C4 Y1 122.3(4)
C4 C5 C1 108.3(6)
C4 C5 C9 125.3(7)
C1 C5 C9 126.4(7)
C4 C5 Y1 74.5(4)
C1 C5 Y1 74.3(4)
C9 C5 Y1 119.3(4)
C2 C6 H6A 109.5
C2 C6 H6B 109.5
H6A C6 H6B 109.5
C2 C6 H6C 109.5
H6A C6 H6C 109.5
H6B C6 H6C 109.5
C3 C7 H7A 109.5
C3 C7 H7B 109.5
H7A C7 H7B 109.5
C3 C7 H7C 109.5
H7A C7 H7C 109.5
H7B C7 H7C 109.5
C4 C8 H8A 109.5
C4 C8 H8B 109.5
H8A C8 H8B 109.5
C4 C8 H8C 109.5
H8A C8 H8C 109.5
H8B C8 H8C 109.5
C5 C9 H9A 109.5
C5 C9 H9B 109.5
H9A C9 H9B 109.5
C5 C9 H9C 109.5
H9A C9 H9C 109.5
H9B C9 H9C 109.5
Si1 C10 H10A 109.5
Si1 C10 H10B 109.5
H10A C10 H10B 109.5
Si1 C10 H10C 109.5
H10A C10 H10C 109.5
H10B C10 H10C 109.5
Si1 C11 H11A 109.5
Si1 C11 H11B 109.5
H11A C11 H11B 109.5
Si1 C11 H11C 109.5
H11A C11 H11C 109.5
H11B C11 H11C 109.5
Si1 C12 H12A 109.5
Si1 C12 H12B 109.5
H12A C12 H12B 109.5
Si1 C12 H12C 109.5
H12A C12 H12C 109.5
H12B C12 H12C 109.5
C14 C13 C17 107.0(7)
C14 C13 Si2 130.0(7)
C17 C13 Si2 122.9(6)
C14 C13 Y2 74.8(4)
C17 C13 Y2 75.2(4)
Si2 C13 Y2 118.6(3)
C15 C14 C13 108.2(8)
C15 C14 C18 124.3(8)
C13 C14 C18 127.3(9)
C15 C14 Y2 75.4(5)
C13 C14 Y2 73.8(4)
C18 C14 Y2 120.9(5)
C14 C15 C16 108.9(8)
C14 C15 C19 126.0(9)
C16 C15 C19 124.5(9)
C14 C15 Y2 74.0(5)
C16 C15 Y2 74.7(4)
C19 C15 Y2 124.4(5)
C15 C16 C17 107.9(8)
C15 C16 C20 125.7(8)
C17 C16 C20 126.4(8)
C15 C16 Y2 74.5(4)
C17 C16 Y2 74.2(4)
C20 C16 Y2 119.7(5)
C16 C17 C13 108.0(7)
C16 C17 C21 123.9(8)
C13 C17 C21 127.7(8)
C16 C17 Y2 74.9(4)
C13 C17 Y2 73.4(4)
C21 C17 Y2 123.1(4)
C14 C18 H18A 109.5
C14 C18 H18B 109.5
H18A C18 H18B 109.5
C14 C18 H18C 109.5
H18A C18 H18C 109.5
H18B C18 H18C 109.5
C15 C19 H19A 109.5
C15 C19 H19B 109.5
H19A C19 H19B 109.5
C15 C19 H19C 109.5
H19A C19 H19C 109.5
H19B C19 H19C 109.5
C16 C20 H20A 109.5
C16 C20 H20B 109.5
H20A C20 H20B 109.5
C16 C20 H20C 109.5
H20A C20 H20C 109.5
H20B C20 H20C 109.5
C17 C21 H21A 109.5
C17 C21 H21B 109.5
H21A C21 H21B 109.5
C17 C21 H21C 109.5
H21A C21 H21C 109.5
H21B C21 H21C 109.5
Si2 C22 H22A 109.5
Si2 C22 H22B 109.5
H22A C22 H22B 109.5
Si2 C22 H22C 109.5
H22A C22 H22C 109.5
H22B C22 H22C 109.5
Si2 C23 H23A 109.5
Si2 C23 H23B 109.5
H23A C23 H23B 109.5
Si2 C23 H23C 109.5
H23A C23 H23C 109.5
H23B C23 H23C 109.5
Si2 C24 H24A 109.5
Si2 C24 H24B 109.5
H24A C24 H24B 109.5
Si2 C24 H24C 109.5
H24A C24 H24C 109.5
H24B C24 H24C 109.5
C29 C25 C26 104.9(6)
C29 C25 Si3 124.0(6)
C26 C25 Si3 131.1(5)
C29 C25 Y3 74.0(4)
C26 C25 Y3 74.0(4)
Si3 C25 Y3 117.2(3)
C27 C26 C25 109.0(6)
C27 C26 C30 123.4(7)
C25 C26 C30 127.3(7)
C27 C26 Y3 76.0(4)
C25 C26 Y3 74.2(4)
C30 C26 Y3 121.5(4)
C26 C27 C28 109.0(7)
C26 C27 C31 126.7(7)
C28 C27 C31 123.7(7)
C26 C27 Y3 73.5(4)
C28 C27 Y3 75.7(4)
C31 C27 Y3 124.8(4)
C29 C28 C27 106.2(7)
C29 C28 C32 126.8(7)
C27 C28 C32 126.9(8)
C29 C28 Y3 72.2(4)
C27 C28 Y3 73.1(4)
C32 C28 Y3 123.3(4)
C28 C29 C25 110.9(7)
C28 C29 C33 123.1(7)
C25 C29 C33 125.3(7)
C28 C29 Y3 77.5(4)
C25 C29 Y3 74.3(4)
C33 C29 Y3 122.9(4)
C26 C30 H30A 109.5
C26 C30 H30B 109.5
H30A C30 H30B 109.5
C26 C30 H30C 109.5
H30A C30 H30C 109.5
H30B C30 H30C 109.5
C27 C31 H31A 109.5
C27 C31 H31B 109.5
H31A C31 H31B 109.5
C27 C31 H31C 109.5
H31A C31 H31C 109.5
H31B C31 H31C 109.5
C28 C32 H32A 109.5
C28 C32 H32B 109.5
H32A C32 H32B 109.5
C28 C32 H32C 109.5
H32A C32 H32C 109.5
H32B C32 H32C 109.5
C29 C33 H33A 109.5
C29 C33 H33B 109.5
H33A C33 H33B 109.5
C29 C33 H33C 109.5
H33A C33 H33C 109.5
H33B C33 H33C 109.5
Si3 C34 H34A 109.5
Si3 C34 H34B 109.5
H34A C34 H34B 109.5
Si3 C34 H34C 109.5
H34A C34 H34C 109.5
H34B C34 H34C 109.5
Si3 C35 H35A 109.5
Si3 C35 H35B 109.5
H35A C35 H35B 109.5
Si3 C35 H35C 109.5
H35A C35 H35C 109.5
H35B C35 H35C 109.5
Si3 C36 H36A 109.5
Si3 C36 H36B 109.5
H36A C36 H36B 109.5
Si3 C36 H36C 109.5
H36A C36 H36C 109.5
H36B C36 H36C 109.5
C41 C37 C38 103.4(7)
C41 C37 Si4 126.2(7)
C38 C37 Si4 130.4(7)
C41 C37 Y4 73.7(4)
C38 C37 Y4 73.8(4)
Si4 C37 Y4 119.0(3)
C39 C38 C37 109.2(8)
C39 C38 C42 124.7(8)
C37 C38 C42 125.3(8)
C39 C38 Y4 74.5(5)
C37 C38 Y4 74.0(4)
C42 C38 Y4 125.7(5)
C40 C39 C38 108.3(8)
C40 C39 C43 126.5(9)
C38 C39 C43 124.5(9)
C40 C39 Y4 74.1(5)
C38 C39 Y4 74.8(5)
C43 C39 Y4 124.7(5)
C39 C40 C41 109.3(8)
C39 C40 C44 125.1(9)
C41 C40 C44 124.9(9)
C39 C40 Y4 75.7(5)
C41 C40 Y4 75.0(4)
C44 C40 Y4 122.9(5)
C40 C41 C37 109.7(7)
C40 C41 C45 124.6(9)
C37 C41 C45 125.1(9)
C40 C41 Y4 74.1(4)
C37 C41 Y4 74.9(4)
C45 C41 Y4 124.7(5)
C38 C42 H42A 109.5
C38 C42 H42B 109.5
H42A C42 H42B 109.5
C38 C42 H42C 109.5
H42A C42 H42C 109.5
H42B C42 H42C 109.5
C39 C43 H43A 109.5
C39 C43 H43B 109.5
H43A C43 H43B 109.5
C39 C43 H43C 109.5
H43A C43 H43C 109.5
H43B C43 H43C 109.5
C40 C44 H44A 109.5
C40 C44 H44B 109.5
H44A C44 H44B 109.5
C40 C44 H44C 109.5
H44A C44 H44C 109.5
H44B C44 H44C 109.5
C41 C45 H45A 109.5
C41 C45 H45B 109.5
H45A C45 H45B 109.5
C41 C45 H45C 109.5
H45A C45 H45C 109.5
H45B C45 H45C 109.5
Si4 C46 H46A 109.5
Si4 C46 H46B 109.5
H46A C46 H46B 109.5
Si4 C46 H46C 109.5
H46A C46 H46C 109.5
H46B C46 H46C 109.5
Si4 C47 H47A 109.5
Si4 C47 H47B 109.5
H47A C47 H47B 109.5
Si4 C47 H47C 109.5
H47A C47 H47C 109.5
H47B C47 H47C 109.5
Si4 C48 H48A 109.5
Si4 C48 H48B 109.5
H48A C48 H48B 109.5
Si4 C48 H48C 109.5
H48A C48 H48C 109.5
H48B C48 H48C 109.5
C50 C49 C53 105.1(8)
C50 C49 Si5 124.9(7)
C53 C49 Si5 130.0(7)
C50 C49 Y5 74.5(5)
C53 C49 Y5 73.9(4)
Si5 C49 Y5 118.9(3)
C51 C50 C49 109.9(8)
C51 C50 C54 122.2(8)
C49 C50 C54 127.2(8)
C51 C50 Y5 75.0(5)
C49 C50 Y5 74.6(5)
C54 C50 Y5 124.8(5)
C52 C51 C50 109.7(9)
C52 C51 C55 124.8(8)
C50 C51 C55 125.4(8)
C52 C51 Y5 75.3(5)
C50 C51 Y5 74.3(5)
C55 C51 Y5 120.6(5)
C51 C52 C53 106.8(8)
C51 C52 C56 126.4(9)
C53 C52 C56 126.5(8)
C51 C52 Y5 75.2(5)
C53 C52 Y5 73.1(4)
C56 C52 Y5 122.2(5)
C49 C53 C52 108.6(8)
C49 C53 C57 132.2(8)
C52 C53 C57 119.1(8)
C49 C53 Y5 75.0(4)
C52 C53 Y5 74.9(4)
C57 C53 Y5 119.5(5)
C50 C54 H54A 109.5
C50 C54 H54B 109.5
H54A C54 H54B 109.5
C50 C54 H54C 109.5
H54A C54 H54C 109.5
H54B C54 H54C 109.5
C51 C55 H55A 109.5
C51 C55 H55B 109.5
H55A C55 H55B 109.5
C51 C55 H55C 109.5
H55A C55 H55C 109.5
H55B C55 H55C 109.5
C52 C56 H56A 109.5
C52 C56 H56B 109.5
H56A C56 H56B 109.5
C52 C56 H56C 109.5
H56A C56 H56C 109.5
H56B C56 H56C 109.5
C53 C57 H57A 109.5
C53 C57 H57B 109.5
H57A C57 H57B 109.5
C53 C57 H57C 109.5
H57A C57 H57C 109.5
H57B C57 H57C 109.5
Si5 C58 H58A 109.5
Si5 C58 H58B 109.5
H58A C58 H58B 109.5
Si5 C58 H58C 109.5
H58A C58 H58C 109.5
H58B C58 H58C 109.5
Si5 C59 H59A 109.5
Si5 C59 H59B 109.5
H59A C59 H59B 109.5
Si5 C59 H59C 109.5
H59A C59 H59C 109.5
H59B C59 H59C 109.5
Si5 C60 H60A 109.5
Si5 C60 H60B 109.5
H60A C60 H60B 109.5
Si5 C60 H60C 109.5
H60A C60 H60C 109.5
H60B C60 H60C 109.5
C63 C61 H61A 109.5
C63 C61 H61B 109.5
H61A C61 H61B 109.5
C63 C61 H61C 109.5
H61A C61 H61C 109.5
H61B C61 H61C 109.5
C63 C62 H62A 109.5
C63 C62 H62B 109.5
H62A C62 H62B 109.5
C63 C62 H62C 109.5
H62A C62 H62C 109.5
H62B C62 H62C 109.5
O1 C63 C62 111.7(7)
O1 C63 C61 108.2(8)
C62 C63 C61 110.5(8)
O1 C63 H63 109.2
C62 C63 H63 108.8
C61 C63 H63 108.3
C66 C64 H64A 109.5
C66 C64 H64B 109.5
H64A C64 H64B 109.5
C66 C64 H64C 109.5
H64A C64 H64C 109.5
H64B C64 H64C 109.5
C66 C65 H65A 109.5
C66 C65 H65B 109.5
H65A C65 H65B 109.5
C66 C65 H65C 109.5
H65A C65 H65C 109.5
H65B C65 H65C 109.5
O1 C66 C65 108.3(8)
O1 C66 C64 111.1(8)
C65 C66 C64 110.0(8)
O1 C66 H66 110.2
C65 C66 H66 108.7
C64 C66 H66 108.5

loop_
_geom_bond_atom_site_label_1
_geom_bond_atom_site_label_2
_geom_bond_distance
Y1 C4 2.618(7)
Y1 C5 2.623(6)
Y1 C1 2.627(6)
Y1 C3 2.635(7)
Y1 C2 2.652(6)
Y1 Y2 3.3916(11)
Y1 Y5 3.5995(12)
Y1 Y3 3.6008(11)
Y1 Y4 3.6856(11)
Y1 H1 2.47(5)
Y1 H6 2.28(5)
Y1 H7 2.31(5)
Y1 H8 1.98(5)
Y1 H9 2.09(4)
Y1 H10 2.05(5)
Y2 C13 2.601(7)
Y2 C14 2.614(7)
Y2 C17 2.625(7)
Y2 C15 2.631(7)
Y2 C16 2.633(7)
Y2 Y5 3.5824(11)
Y2 Y3 3.6171(11)
Y2 H1 2.38(5)
Y2 H2 2.02(5)
Y2 H3 2.05(5)
Y2 H10 1.97(5)
Y3 C29 2.609(7)
Y3 C26 2.610(6)
Y3 C25 2.613(6)
Y3 C27 2.642(7)
Y3 C28 2.675(7)
Y3 Y4 3.4940(11)
Y3 H2 2.12(5)
Y3 H5 2.05(5)
Y3 H6 2.21(5)
Y3 H9 2.04(5)
Y4 C40 2.599(7)
Y4 C41 2.611(7)
Y4 C39 2.619(7)
Y4 C38 2.622(7)
Y4 C37 2.626(7)
Y4 Y5 3.4821(11)
Y4 H4 2.00(5)
Y4 H5 1.95(5)
Y4 H6 2.14(5)
Y4 H7 2.23(5)
Y5 C53 2.601(7)
Y5 C50 2.613(8)
Y5 C49 2.615(7)
Y5 C51 2.623(7)
Y5 C52 2.624(7)
Y5 H1 2.41(5)
Y5 H3 2.12(5)
Y5 H4 2.10(5)
Y5 H7 2.22(5)
Y5 H8 1.95(5)
Si1 C11 1.865(6)
Si1 C12 1.868(6)
Si1 C10 1.869(7)
Si1 C1 1.882(7)
Si2 C24 1.829(7)
Si2 C23 1.853(7)
Si2 C22 1.860(7)
Si2 C13 1.876(8)
Si3 C36 1.841(7)
Si3 C34 1.853(6)
Si3 C35 1.861(6)
Si3 C25 1.876(7)
Si4 C48 1.838(9)
Si4 C47 1.841(6)
Si4 C37 1.843(8)
Si4 C46 1.860(7)
Si5 C60 1.782(8)
Si5 C59 1.827(7)
Si5 C49 1.837(8)
Si5 C58 1.908(8)
O1 C66 1.402(9)
O1 C63 1.407(8)
C1 C2 1.402(8)
C1 C5 1.431(8)
C2 C3 1.379(8)
C2 C6 1.511(8)
C3 C4 1.396(9)
C3 C7 1.505(8)
C4 C5 1.381(8)
C4 C8 1.504(8)
C5 C9 1.491(8)
C6 H6A 0.9800
C6 H6B 0.9800
C6 H6C 0.9800
C7 H7A 0.9800
C7 H7B 0.9800
C7 H7C 0.9800
C8 H8A 0.9800
C8 H8B 0.9800
C8 H8C 0.9800
C9 H9A 0.9800
C9 H9B 0.9800
C9 H9C 0.9800
C10 H10A 0.9800
C10 H10B 0.9800
C10 H10C 0.9800
C11 H11A 0.9800
C11 H11B 0.9800
C11 H11C 0.9800
C12 H12A 0.9800
C12 H12B 0.9800
C12 H12C 0.9800
C13 C14 1.413(9)
C13 C17 1.417(9)
C14 C15 1.384(10)
C14 C18 1.503(9)
C15 C16 1.398(9)
C15 C19 1.521(9)
C16 C17 1.399(9)
C16 C20 1.509(9)
C17 C21 1.509(8)
C18 H18A 0.9800
C18 H18B 0.9800
C18 H18C 0.9800
C19 H19A 0.9800
C19 H19B 0.9800
C19 H19C 0.9800
C20 H20A 0.9800
C20 H20B 0.9800
C20 H20C 0.9800
C21 H21A 0.9800
C21 H21B 0.9800
C21 H21C 0.9800
C22 H22A 0.9800
C22 H22B 0.9800
C22 H22C 0.9800
C23 H23A 0.9800
C23 H23B 0.9800
C23 H23C 0.9800
C24 H24A 0.9800
C24 H24B 0.9800
C24 H24C 0.9800
C25 C29 1.425(8)
C25 C26 1.428(8)
C26 C27 1.382(8)
C26 C30 1.486(8)
C27 C28 1.428(9)
C27 C31 1.520(8)
C28 C29 1.380(9)
C28 C32 1.502(8)
C29 C33 1.546(8)
C30 H30A 0.9800
C30 H30B 0.9800
C30 H30C 0.9800
C31 H31A 0.9800
C31 H31B 0.9800
C31 H31C 0.9800
C32 H32A 0.9800
C32 H32B 0.9800
C32 H32C 0.9800
C33 H33A 0.9800
C33 H33B 0.9800
C33 H33C 0.9800
C34 H34A 0.9800
C34 H34B 0.9800
C34 H34C 0.9800
C35 H35A 0.9800
C35 H35B 0.9800
C35 H35C 0.9800
C36 H36A 0.9800
C36 H36B 0.9800
C36 H36C 0.9800
C37 C41 1.417(10)
C37 C38 1.454(9)
C38 C39 1.388(10)
C38 C42 1.497(9)
C39 C40 1.358(10)
C39 C43 1.520(9)
C40 C41 1.388(10)
C40 C44 1.537(9)
C41 C45 1.488(8)
C42 H42A 0.9800
C42 H42B 0.9800
C42 H42C 0.9800
C43 H43A 0.9800
C43 H43B 0.9800
C43 H43C 0.9800
C44 H44A 0.9800
C44 H44B 0.9800
C44 H44C 0.9800
C45 H45A 0.9800
C45 H45B 0.9800
C45 H45C 0.9800
C46 H46A 0.9800
C46 H46B 0.9800
C46 H46C 0.9800
C47 H47A 0.9800
C47 H47B 0.9800
C47 H47C 0.9800
C48 H48A 0.9800
C48 H48B 0.9800
C48 H48C 0.9800
C49 C50 1.392(9)
C49 C53 1.399(9)
C50 C51 1.383(9)
C50 C54 1.494(9)
C51 C52 1.333(9)
C51 C55 1.537(10)
C52 C53 1.441(9)
C52 C56 1.499(9)
C53 C57 1.488(9)
C54 H54A 0.9800
C54 H54B 0.9800
C54 H54C 0.9800
C55 H55A 0.9800
C55 H55B 0.9800
C55 H55C 0.9800
C56 H56A 0.9800
C56 H56B 0.9800
C56 H56C 0.9800
C57 H57A 0.9800
C57 H57B 0.9800
C57 H57C 0.9800
C58 H58A 0.9800
C58 H58B 0.9800
C58 H58C 0.9800
C59 H59A 0.9800
C59 H59B 0.9800
C59 H59C 0.9800
C60 H60A 0.9800
C60 H60B 0.9800
C60 H60C 0.9800
C61 C63 1.480(10)
C61 H61A 0.9800
C61 H61B 0.9800
C61 H61C 0.9800
C62 C63 1.474(9)
C62 H62A 0.9800
C62 H62B 0.9800
C62 H62C 0.9800
C63 H63 0.9982
C64 C66 1.527(11)
C64 H64A 0.9800
C64 H64B 0.9800
C64 H64C 0.9800
C65 C66 1.501(10)
C65 H65A 0.9800
C65 H65B 0.9800
C65 H65C 0.9800
C66 H66 0.9838
